data_2108385
loop_
_publ_author_name
'Han, Yang'
'Fu, Qiang'
'Zhang, Peng'
'Guan, Hongyu'
'Guo, Fang'

_publ_section_title
;
 Acid--ammonium heterodimer and
 N~(ammonium)~--H&#x00B7;&#x00B7;&#x00B7;N~(pyridine)~ synthon preference
 in three salts of nicotinic acid with
 (1<i>R</i>,2<i>R</i>)-1,2-diphenylethylenediamine
;
_journal_coeditor_code AW5017SUP1
_journal_issue 2
_journal_name_full 'Acta Crystallographica Section B'
_journal_page_first
;
;
_journal_paper_doi 10.1107/S2052520619000477
_journal_volume 75
_journal_year 2019
_chemical_absolute_configuration ad
_chemical_formula_moiety '2(C6 H4 N O2), 2(C7 H9 N)'
_chemical_formula_sum 'C26 H26 N4 O4'
_chemical_formula_weight 458.51
_space_group_crystal_system monoclinic
_space_group_IT_number 5
_space_group_name_Hall 'C 2y'
_space_group_name_H-M_alt 'C 1 2 1'
_symmetry_space_group_name_Hall 'C 2y'
_symmetry_space_group_name_H-M 'C 1 2 1'
_atom_sites_solution_hydrogens mixed
_atom_sites_solution_primary dual
_audit_creation_date 2018-11-06
_audit_creation_method
;
Olex2 1.2
(compiled 2018.05.29 svn.r3508 for OlexSys, GUI svn.r5506)
;
_cell_angle_alpha 90
_cell_angle_beta 129.963(5)
_cell_angle_gamma 90
_cell_formula_units_Z 4
_cell_length_a 23.479(6)
_cell_length_b 8.602(2)
_cell_length_c 16.899(4)
_cell_measurement_reflns_used 4568
_cell_measurement_temperature 273
_cell_measurement_theta_max 28.000
_cell_measurement_theta_min 3.413
_cell_volume 2615.9(11)
_computing_cell_refinement 'SAINT v8.37A (Bruker, 2015)'
_computing_data_collection 'SAINT v8.37A (Bruker, 2015)'
_computing_data_reduction 'SAINT v8.37A (Bruker, 2015)'
_computing_molecular_graphics 'Olex2 (Dolomanov et al., 2009)'
_computing_publication_material 'Olex2 (Dolomanov et al., 2009)'
_computing_structure_refinement 'ShelXL (Sheldrick, 2015)'
_computing_structure_solution 'ShelXT (Sheldrick, 2015)'
_diffrn_ambient_temperature 273
_diffrn_measured_fraction_theta_full 0.994
_diffrn_measured_fraction_theta_max 0.989
_diffrn_measurement_device_type 'CCD area detector'
_diffrn_radiation_type MoK\a
_diffrn_radiation_wavelength 0.71073
_diffrn_reflns_av_R_equivalents 0.0250
_diffrn_reflns_av_unetI/netI 0.0431
_diffrn_reflns_Laue_measured_fraction_full 0.994
_diffrn_reflns_Laue_measured_fraction_max 0.989
_diffrn_reflns_limit_h_max 23
_diffrn_reflns_limit_h_min -31
_diffrn_reflns_limit_k_max 11
_diffrn_reflns_limit_k_min -11
_diffrn_reflns_limit_l_max 22
_diffrn_reflns_limit_l_min -21
_diffrn_reflns_number 11704
_diffrn_reflns_point_group_measured_fraction_full 0.978
_diffrn_reflns_point_group_measured_fraction_max 0.953
_diffrn_reflns_theta_full 25.243
_diffrn_reflns_theta_max 28.358
_diffrn_reflns_theta_min 3.414
_exptl_absorpt_coefficient_mu 0.080
_exptl_absorpt_correction_T_max 0.7457
_exptl_absorpt_correction_T_min 0.7143
_exptl_absorpt_correction_type multi-scan
_exptl_absorpt_process_details 'SADABS 2014/5'
_exptl_crystal_colour colourless
_exptl_crystal_colour_primary colourless
_exptl_crystal_density_diffrn 1.164
_exptl_crystal_description plate
_exptl_crystal_F_000 968
_exptl_crystal_size_max 0.22
_exptl_crystal_size_mid 0.16
_exptl_crystal_size_min 0.1
_refine_diff_density_max 0.326
_refine_diff_density_min -0.218
_refine_diff_density_rms 0.046
_refine_ls_abs_structure_details
;
 Flack x determined using 1504 quotients [(I+)-(I-)]/[(I+)+(I-)]
 (Parsons, Flack and Wagner, Acta Cryst. B69 (2013) 249-259).
;
_refine_ls_abs_structure_Flack 0.3(5)
_refine_ls_extinction_method none
_refine_ls_goodness_of_fit_ref 1.032
_refine_ls_hydrogen_treatment mixed
_refine_ls_matrix_type full
_refine_ls_number_parameters 368
_refine_ls_number_reflns 6271
_refine_ls_number_restraints 37
_refine_ls_restrained_S_all 1.053
_refine_ls_R_factor_all 0.0953
_refine_ls_R_factor_gt 0.0596
_refine_ls_shift/su_max 0.000
_refine_ls_shift/su_mean 0.000
_refine_ls_structure_factor_coef Fsqd
_refine_ls_weighting_details 'w=1/[\s^2^(Fo^2^)+(0.0962P)^2^+0.3861P] where P=(Fo^2^+2Fc^2^)/3'
_refine_ls_weighting_scheme calc
_refine_ls_wR_factor_gt 0.1518
_refine_ls_wR_factor_ref 0.1742
_reflns_Friedel_coverage 0.810
_reflns_Friedel_fraction_full 0.960
_reflns_Friedel_fraction_max 0.913
_reflns_number_gt 4303
_reflns_number_total 6271
_reflns_threshold_expression 'I > 2\s(I)'
_cod_data_source_file aw5017sup1.cif
_cod_data_source_block DPEN1-NA2
_cod_original_cell_volume 2616.1(11)
_cod_database_code 2108385
_shelx_shelxl_version_number 2018/3
_shelx_space_group_comment
;
The symmetry employed for this shelxl refinement is uniquely defined
by the following loop, which should always be used as a source of
symmetry information in preference to the above space-group names.
They are only intended as comments.
;
_olex2_refinement_description
;
1. Fixed Uiso
 At 1.2 times of:
  All C(H) groups
2. Uiso/Uaniso restraints and constraints
Uanis(C15) \\sim Ueq, Uanis(C16) \\sim Ueq, Uanis(C17) \\sim Ueq, Uanis(C16A)
\\sim Ueq, Uanis(C15A) \\sim Ueq, Uanis(C17A) \\sim Ueq: with sigma of 0.01 and
sigma for terminal atoms of 0.02
Uanis(C19B) = Uanis(C19)
Uanis(C18) = Uanis(C18A)
Uanis(C16A) = Uanis(C16)
3. Others
 Sof(C19B)=Sof(H19B)=Sof(N4A)=Sof(C16A)=Sof(H16A)=Sof(C17A)=Sof(H17A)=
 Sof(C18A)=Sof(C15A)=Sof(H15A)=1-FVAR(1)
 Sof(N4)=Sof(C18)=Sof(C17)=Sof(H17)=Sof(C15)=Sof(H15)=Sof(C16)=Sof(H16)=
 Sof(C19)=Sof(H19)=FVAR(1)
4.a Ternary CH refined with riding coordinates:
 C1(H1), C8(H8)
4.b Aromatic/amide H refined with riding coordinates:
 C25(H25), C23(H23), C19B(H19B), C21(H21), C22(H22), C10(H10), C7(H7), C5(H5),
 C14(H14), C13(H13), C12(H12), C3(H3), C11(H11), C4(H4), C6(H6), C17(H17),
 C15(H15), C16(H16), C16A(H16A), C17A(H17A), C15A(H15A), C19(H19)
;
_olex2_submission_special_instructions 'No special instructions were received'

loop_
_space_group_symop_operation_xyz
'x, y, z'
'-x, y, -z'
'x+1/2, y+1/2, z'
'-x+1/2, y+1/2, -z'

loop_
_atom_site_label
_atom_site_type_symbol
_atom_site_fract_x
_atom_site_fract_y
_atom_site_fract_z
_atom_site_U_iso_or_equiv
_atom_site_adp_type
_atom_site_occupancy
_atom_site_site_symmetry_order
_atom_site_calc_flag
_atom_site_refinement_flags_posn
_atom_site_refinement_flags_adp
_atom_site_refinement_flags_occupancy
_atom_site_disorder_assembly
_atom_site_disorder_group
O2 O 0.36006(14) 0.4151(3) -0.0583(2) 0.0592(7) Uani 1 1 d . . . . .
N1 N 0.06036(16) 0.7985(3) 0.1075(2) 0.0395(6) Uani 1 1 d . . . . .
O1 O 0.46387(13) 0.4848(4) 0.0964(2) 0.0702(8) Uani 1 1 d . . . . .
N3 N 0.34655(16) 0.6881(4) 0.1734(2) 0.0519(7) Uani 1 1 d . . . . .
O4 O 0.55418(17) 0.5908(4) 0.4008(2) 0.0740(8) Uani 1 1 d . . . . .
N2 N 0.5567(2) 0.6958(4) 0.6083(2) 0.0491(7) Uani 1 1 d . . . . .
C24 C 0.34984(17) 0.5704(4) 0.0475(3) 0.0426(7) Uani 1 1 d . . . . .
C25 C 0.38318(17) 0.6193(4) 0.1460(2) 0.0443(7) Uani 1 1 d . . . . .
H25 H 0.434075 0.603958 0.196901 0.053 Uiso 1 1 calc R . . . .
O3 O 0.6230(2) 0.5019(5) 0.5614(2) 0.0989(12) Uani 1 1 d . . . . .
C26 C 0.39509(18) 0.4843(4) 0.0268(3) 0.0444(7) Uani 1 1 d . . . . .
C1 C 0.02056(17) 0.6499(4) 0.0586(2) 0.0428(7) Uani 1 1 d . . . . .
H1 H -0.016651 0.638175 0.067326 0.051 Uiso 1 1 calc R . . . .
C2 C 0.0730(2) 0.5128(4) 0.1101(3) 0.0529(9) Uani 1 1 d . . . . .
C23 C 0.2745(2) 0.5946(5) -0.0285(3) 0.0594(10) Uani 1 1 d . . . . .
H23 H 0.250002 0.562070 -0.095868 0.071 Uiso 1 1 calc R . . . .
N4 N 0.6549(6) 0.3071(12) 0.3295(8) 0.056(2) Uani 0.697(9) 1 d . . P A 1
C19B C 0.613(2) 0.359(4) 0.355(3) 0.0446(19) Uani 0.303(9) 1 d . . P A 2
H19B H 0.581400 0.436949 0.310247 0.054 Uiso 0.303(9) 1 calc R . P A 2
C9 C 0.5470(2) 0.9809(5) 0.6180(3) 0.0626(10) Uani 1 1 d . . . . .
C21 C 0.2736(2) 0.7098(5) 0.0978(3) 0.0608(10) Uani 1 1 d . . . . .
H21 H 0.246632 0.755895 0.114457 0.073 Uiso 1 1 calc R . . . .
C8 C 0.5396(2) 0.8471(4) 0.5534(3) 0.0541(8) Uani 1 1 d . . . . .
H8 H 0.575532 0.862826 0.542585 0.065 Uiso 1 1 calc R . . . .
C22 C 0.2365(2) 0.6679(6) -0.0025(3) 0.0718(12) Uani 1 1 d . . . . .
H22 H 0.186058 0.688648 -0.052725 0.086 Uiso 1 1 calc R . . . .
C20 C 0.6035(2) 0.5057(5) 0.4732(3) 0.0582(9) Uani 1 1 d . . . . .
C10 C 0.5144(3) 0.9734(5) 0.6628(3) 0.0783(13) Uani 1 1 d . . . . .
H10 H 0.489349 0.883537 0.655269 0.094 Uiso 1 1 calc R . . . .
C7 C 0.1394(2) 0.5136(6) 0.1291(4) 0.0760(12) Uani 1 1 d . . . . .
H7 H 0.153493 0.602058 0.113754 0.091 Uiso 1 1 calc R . . . .
C5 C 0.1658(4) 0.2554(8) 0.1931(4) 0.114(2) Uani 1 1 d . . . . .
H5 H 0.197047 0.169215 0.221018 0.136 Uiso 1 1 calc R . . . .
C18 C 0.6457(5) 0.4124(8) 0.4513(6) 0.0442(14) Uani 0.697(9) 1 d . . P A 1
C14 C 0.5840(3) 1.1139(6) 0.6308(4) 0.0904(16) Uani 1 1 d . . . . .
H14 H 0.607081 1.122377 0.602366 0.108 Uiso 1 1 calc R . . . .
C13 C 0.5867(4) 1.2392(7) 0.6881(5) 0.113(2) Uani 1 1 d . . . . .
H13 H 0.611721 1.329757 0.696439 0.136 Uiso 1 1 calc R . . . .
C12 C 0.5549(4) 1.2304(8) 0.7294(4) 0.114(3) Uani 1 1 d . . . . .
H12 H 0.557023 1.314264 0.766001 0.137 Uiso 1 1 calc R . . . .
C3 C 0.0529(3) 0.3806(6) 0.1334(4) 0.0831(14) Uani 1 1 d . . . . .
H3 H 0.008544 0.376911 0.121888 0.100 Uiso 1 1 calc R . . . .
C11 C 0.5182(4) 1.0963(7) 0.7184(4) 0.105(2) Uani 1 1 d . . . . .
H11 H 0.496156 1.088745 0.748277 0.126 Uiso 1 1 calc R . . . .
C4 C 0.1012(5) 0.2513(6) 0.1750(4) 0.109(2) Uani 1 1 d . . . . .
H4 H 0.087904 0.161355 0.190344 0.131 Uiso 1 1 calc R . . . .
C6 C 0.1855(3) 0.3859(8) 0.1702(5) 0.1039(19) Uani 1 1 d . . . . .
H6 H 0.230194 0.388828 0.182542 0.125 Uiso 1 1 calc R . . . .
C17 C 0.7090(6) 0.3336(10) 0.5287(5) 0.082(3) Uani 0.697(9) 1 d . U P A 1
H17 H 0.727066 0.340833 0.596231 0.099 Uiso 0.697(9) 1 calc R . P A 1
C15 C 0.7153(5) 0.2325(11) 0.4041(5) 0.087(3) Uani 0.697(9) 1 d . U P A 1
H15 H 0.738824 0.169534 0.387973 0.105 Uiso 0.697(9) 1 calc R . P A 1
C16 C 0.7456(6) 0.2443(13) 0.5068(6) 0.106(3) Uani 0.697(9) 1 d . U P A 1
H16 H 0.789426 0.193072 0.558921 0.127 Uiso 0.697(9) 1 calc R . P A 1
H1A H 0.029(2) 0.865(4) 0.095(3) 0.039(9) Uiso 1 1 d . . . . .
H2A H 0.593(2) 0.709(5) 0.684(3) 0.054(10) Uiso 1 1 d . . . . .
H1B H 0.095(2) 0.796(5) 0.181(3) 0.053(10) Uiso 1 1 d . . . . .
H2B H 0.569(2) 0.633(5) 0.587(3) 0.056(11) Uiso 1 1 d . . . . .
H2C H 0.513(3) 0.651(6) 0.595(3) 0.076(14) Uiso 1 1 d . . . . .
H1C H 0.090(2) 0.842(5) 0.086(3) 0.061(11) Uiso 1 1 d . . . . .
N4A N 0.6332(14) 0.256(3) 0.317(2) 0.075(7) Uani 0.303(9) 1 d . . P A 2
C16A C 0.6984(12) 0.138(3) 0.4858(13) 0.106(3) Uani 0.303(9) 1 d . U P A 2
H16A H 0.729839 0.059747 0.531243 0.127 Uiso 0.303(9) 1 calc R . P A 2
C17A C 0.6776(10) 0.254(3) 0.5184(14) 0.075(5) Uani 0.303(9) 1 d . U P A 2
H17A H 0.694052 0.256027 0.585209 0.089 Uiso 0.303(9) 1 calc R . P A 2
C18A C 0.6330(13) 0.365(2) 0.4502(17) 0.0442(14) Uani 0.303(9) 1 d . . P A 2
C15A C 0.6727(13) 0.138(3) 0.3859(15) 0.100(6) Uani 0.303(9) 1 d . U P A 2
H15A H 0.683080 0.051385 0.364104 0.120 Uiso 0.303(9) 1 calc R . P A 2
C19 C 0.6209(8) 0.3949(13) 0.3519(11) 0.0446(19) Uani 0.697(9) 1 d . . P A 1
H19 H 0.578199 0.447667 0.298441 0.054 Uiso 0.697(9) 1 calc R . P A 1

loop_
_atom_site_aniso_label
_atom_site_aniso_U_11
_atom_site_aniso_U_22
_atom_site_aniso_U_33
_atom_site_aniso_U_23
_atom_site_aniso_U_13
_atom_site_aniso_U_12
O2 0.0528(14) 0.0744(17) 0.0612(15) -0.0195(13) 0.0415(13) -0.0098(12)
N1 0.0370(13) 0.0497(17) 0.0330(14) -0.0002(11) 0.0230(12) 0.0019(12)
O1 0.0453(13) 0.096(2) 0.0649(16) -0.0145(16) 0.0333(13) 0.0140(14)
N3 0.0546(16) 0.0577(18) 0.0505(15) 0.0044(14) 0.0370(14) 0.0115(14)
O4 0.0850(19) 0.0796(19) 0.0675(18) 0.0121(15) 0.0536(16) 0.0266(17)
N2 0.0636(19) 0.0490(18) 0.0390(16) 0.0009(13) 0.0349(16) 0.0033(14)
C24 0.0418(16) 0.0439(17) 0.0466(18) 0.0042(14) 0.0304(15) 0.0043(14)
C25 0.0373(15) 0.052(2) 0.0412(17) 0.0015(14) 0.0242(14) 0.0080(14)
O3 0.128(3) 0.116(3) 0.0622(18) 0.0099(19) 0.0659(19) 0.048(2)
C26 0.0459(17) 0.0477(18) 0.0506(19) -0.0005(16) 0.0361(16) 0.0007(14)
C1 0.0405(15) 0.0543(19) 0.0359(15) 0.0018(14) 0.0257(13) -0.0028(14)
C2 0.057(2) 0.049(2) 0.0370(17) 0.0008(15) 0.0231(16) -0.0013(16)
C23 0.0462(18) 0.077(3) 0.0434(18) -0.0065(18) 0.0236(15) 0.0069(18)
N4 0.058(5) 0.063(5) 0.037(4) -0.006(3) 0.025(4) 0.007(3)
C19B 0.043(4) 0.047(6) 0.038(2) 0.008(4) 0.023(2) 0.002(4)
C9 0.077(3) 0.045(2) 0.0391(18) 0.0029(15) 0.0249(18) 0.0009(18)
C21 0.054(2) 0.073(3) 0.067(2) 0.003(2) 0.0441(19) 0.0183(18)
C8 0.071(2) 0.049(2) 0.0439(17) 0.0011(15) 0.0374(17) -0.0058(17)
C22 0.0394(18) 0.099(3) 0.057(2) -0.002(2) 0.0216(17) 0.018(2)
C20 0.065(2) 0.061(2) 0.050(2) -0.0047(19) 0.0376(19) 0.004(2)
C10 0.123(4) 0.055(2) 0.059(2) -0.002(2) 0.059(3) 0.007(2)
C7 0.066(2) 0.071(3) 0.080(3) 0.011(2) 0.042(2) 0.019(2)
C5 0.111(5) 0.064(3) 0.071(3) -0.004(3) 0.015(3) 0.024(3)
C18 0.053(4) 0.037(4) 0.0405(19) 0.003(3) 0.029(2) 0.000(3)
C14 0.097(3) 0.065(3) 0.068(3) -0.003(2) 0.034(3) -0.017(3)
C13 0.115(5) 0.052(3) 0.079(4) -0.008(3) 0.019(4) -0.005(3)
C12 0.137(6) 0.072(4) 0.060(3) -0.013(3) 0.030(3) 0.024(4)
C3 0.092(3) 0.063(3) 0.059(3) 0.005(2) 0.032(2) -0.019(2)
C11 0.151(5) 0.076(4) 0.071(3) -0.006(3) 0.064(3) 0.027(4)
C4 0.138(5) 0.046(3) 0.070(3) 0.010(2) 0.034(4) -0.009(3)
C6 0.085(3) 0.088(4) 0.100(4) 0.004(3) 0.042(3) 0.031(3)
C17 0.111(6) 0.076(5) 0.037(3) 0.010(3) 0.037(4) 0.039(4)
C15 0.097(5) 0.101(6) 0.052(3) 0.007(4) 0.042(4) 0.052(5)
C16 0.108(5) 0.119(6) 0.057(3) 0.011(4) 0.038(4) 0.068(4)
N4A 0.065(14) 0.089(18) 0.036(7) -0.009(10) 0.016(9) 0.028(10)
C16A 0.108(5) 0.119(6) 0.057(3) 0.011(4) 0.038(4) 0.068(4)
C17A 0.071(8) 0.097(11) 0.067(8) 0.013(8) 0.049(7) 0.035(7)
C18A 0.053(4) 0.037(4) 0.0405(19) 0.003(3) 0.029(2) 0.000(3)
C15A 0.109(11) 0.105(11) 0.080(9) -0.007(8) 0.058(8) 0.038(9)
C19 0.043(4) 0.047(6) 0.038(2) 0.008(4) 0.023(2) 0.002(4)

loop_
_atom_type_symbol
_atom_type_description
_atom_type_scat_dispersion_real
_atom_type_scat_dispersion_imag
_atom_type_scat_source
C C 0.0033 0.0016 'International Tables Vol C Tables 4.2.6.8 and 6.1.1.4'
H H 0.0000 0.0000 'International Tables Vol C Tables 4.2.6.8 and 6.1.1.4'
N N 0.0061 0.0033 'International Tables Vol C Tables 4.2.6.8 and 6.1.1.4'
O O 0.0106 0.0060 'International Tables Vol C Tables 4.2.6.8 and 6.1.1.4'

loop_
_geom_angle_atom_site_label_1
_geom_angle_atom_site_label_2
_geom_angle_atom_site_label_3
_geom_angle
_geom_angle_site_symmetry_1
_geom_angle_site_symmetry_3
C1 N1 H1A 107(2) . .
C1 N1 H1B 114(2) . .
C1 N1 H1C 116(2) . .
H1A N1 H1B 103(3) . .
H1A N1 H1C 110(3) . .
H1B N1 H1C 105(3) . .
C21 N3 C25 116.2(3) . .
C8 N2 H2A 112(2) . .
C8 N2 H2B 110(3) . .
C8 N2 H2C 112(3) . .
H2A N2 H2B 114(4) . .
H2A N2 H2C 104(3) . .
H2B N2 H2C 105(4) . .
C25 C24 C26 119.6(3) . .
C25 C24 C23 118.3(3) . .
C23 C24 C26 122.0(3) . .
N3 C25 C24 123.9(3) . .
N3 C25 H25 118.0 . .
C24 C25 H25 118.0 . .
O2 C26 C24 117.2(3) . .
O1 C26 O2 125.5(3) . .
O1 C26 C24 117.3(3) . .
N1 C1 C1 111.42(18) . 2
N1 C1 H1 108.0 . .
N1 C1 C2 111.2(2) . .
C1 C1 H1 108.0 2 .
C2 C1 C1 110.1(2) . 2
C2 C1 H1 108.0 . .
C7 C2 C1 120.9(4) . .
C7 C2 C3 118.7(4) . .
C3 C2 C1 120.3(4) . .
C24 C23 H23 120.7 . .
C22 C23 C24 118.6(3) . .
C22 C23 H23 120.7 . .
C15 N4 C19 119.0(11) . .
N4A C19B H19B 115.3 . .
N4A C19B C18A 129(3) . .
C18A C19B H19B 115.3 . .
C10 C9 C8 120.8(4) . .
C14 C9 C8 121.1(4) . .
C14 C9 C10 118.1(4) . .
N3 C21 H21 118.3 . .
N3 C21 C22 123.5(3) . .
C22 C21 H21 118.3 . .
N2 C8 C9 110.7(3) . .
N2 C8 C8 111.4(2) . 2_656
N2 C8 H8 108.4 . .
C9 C8 C8 109.5(3) . 2_656
C9 C8 H8 108.4 . .
C8 C8 H8 108.4 2_656 .
C23 C22 H22 120.3 . .
C21 C22 C23 119.4(3) . .
C21 C22 H22 120.3 . .
O4 C20 O3 125.7(4) . .
O4 C20 C18 114.8(4) . .
O4 C20 C18A 119.5(9) . .
O3 C20 C18 119.3(5) . .
O3 C20 C18A 113.3(9) . .
C9 C10 H10 119.3 . .
C11 C10 C9 121.5(5) . .
C11 C10 H10 119.3 . .
C2 C7 H7 119.4 . .
C2 C7 C6 121.3(5) . .
C6 C7 H7 119.4 . .
C4 C5 H5 120.1 . .
C4 C5 C6 119.8(5) . .
C6 C5 H5 120.1 . .
C17 C18 C20 121.0(7) . .
C17 C18 C19 117.0(9) . .
C19 C18 C20 121.9(9) . .
C9 C14 H14 120.4 . .
C9 C14 C13 119.3(6) . .
C13 C14 H14 120.4 . .
C14 C13 H13 119.1 . .
C12 C13 C14 121.7(6) . .
C12 C13 H13 119.1 . .
C13 C12 H12 120.2 . .
C13 C12 C11 119.7(6) . .
C11 C12 H12 120.2 . .
C2 C3 H3 120.7 . .
C2 C3 C4 118.7(6) . .
C4 C3 H3 120.7 . .
C10 C11 H11 120.1 . .
C12 C11 C10 119.7(6) . .
C12 C11 H11 120.1 . .
C5 C4 C3 121.3(6) . .
C5 C4 H4 119.3 . .
C3 C4 H4 119.3 . .
C7 C6 H6 119.9 . .
C5 C6 C7 120.2(6) . .
C5 C6 H6 119.9 . .
C18 C17 H17 119.9 . .
C16 C17 C18 120.3(7) . .
C16 C17 H17 119.9 . .
N4 C15 H15 118.9 . .
N4 C15 C16 122.2(8) . .
C16 C15 H15 118.9 . .
C17 C16 C15 118.1(6) . .
C17 C16 H16 121.0 . .
C15 C16 H16 121.0 . .
C19B N4A C15A 110(3) . .
C17A C16A H16A 119.8 . .
C17A C16A C15A 120.3(17) . .
C15A C16A H16A 119.8 . .
C16A C17A H17A 121.4 . .
C18A C17A C16A 117.1(17) . .
C18A C17A H17A 121.4 . .
C19B C18A C20 117(2) . .
C17A C18A C19B 119(2) . .
C17A C18A C20 124.4(18) . .
N4A C15A C16A 124(2) . .
N4A C15A H15A 117.9 . .
C16A C15A H15A 117.9 . .
N4 C19 C18 123.3(12) . .
N4 C19 H19 118.3 . .
C18 C19 H19 118.3 . .

loop_
_geom_bond_atom_site_label_1
_geom_bond_atom_site_label_2
_geom_bond_distance
_geom_bond_site_symmetry_2
O2 C26 1.257(4) .
N1 C1 1.482(4) .
N1 H1A 0.85(4) .
N1 H1B 0.95(4) .
N1 H1C 1.04(4) .
O1 C26 1.246(4) .
N3 C25 1.347(4) .
N3 C21 1.338(5) .
O4 C20 1.246(5) .
N2 C8 1.496(5) .
N2 H2A 0.99(4) .
N2 H2B 0.80(5) .
N2 H2C 0.97(5) .
C24 C25 1.374(5) .
C24 C26 1.509(4) .
C24 C23 1.379(5) .
C25 H25 0.9300 .
O3 C20 1.248(5) .
C1 C1 1.549(6) 2
C1 H1 0.9800 .
C1 C2 1.513(5) .
C2 C7 1.375(6) .
C2 C3 1.383(6) .
C23 H23 0.9300 .
C23 C22 1.375(6) .
N4 C15 1.310(13) .
N4 C19 1.32(2) .
C19B H19B 0.9300 .
C19B N4A 1.34(5) .
C19B C18A 1.35(5) .
C9 C8 1.517(6) .
C9 C10 1.380(7) .
C9 C14 1.367(7) .
C21 H21 0.9300 .
C21 C22 1.366(6) .
C8 C8 1.551(8) 2_656
C8 H8 0.9800 .
C22 H22 0.9300 .
C20 C18 1.492(9) .
C20 C18A 1.56(2) .
C10 H10 0.9300 .
C10 C11 1.378(7) .
C7 H7 0.9300 .
C7 C6 1.376(7) .
C5 H5 0.9300 .
C5 C4 1.344(10) .
C5 C6 1.361(11) .
C18 C17 1.371(11) .
C18 C19 1.389(17) .
C14 H14 0.9300 .
C14 C13 1.422(9) .
C13 H13 0.9300 .
C13 C12 1.314(11) .
C12 H12 0.9300 .
C12 C11 1.378(10) .
C3 H3 0.9300 .
C3 C4 1.411(9) .
C11 H11 0.9300 .
C4 H4 0.9300 .
C6 H6 0.9300 .
C17 H17 0.9300 .
C17 C16 1.370(11) .
C15 H15 0.9300 .
C15 C16 1.394(10) .
C16 H16 0.9300 .
N4A C15A 1.36(4) .
C16A H16A 0.9300 .
C16A C17A 1.37(2) .
C16A C15A 1.38(3) .
C17A H17A 0.9300 .
C17A C18A 1.33(3) .
C15A H15A 0.9300 .
C19 H19 0.9300 .

loop_
_geom_torsion_atom_site_label_1
_geom_torsion_atom_site_label_2
_geom_torsion_atom_site_label_3
_geom_torsion_atom_site_label_4
_geom_torsion
_geom_torsion_site_symmetry_1
_geom_torsion_site_symmetry_4
N1 C1 C2 C7 -48.1(4) . .
N1 C1 C2 C3 135.7(4) . .
N3 C21 C22 C23 2.3(8) . .
O4 C20 C18 C17 169.3(7) . .
O4 C20 C18 C19 -13.9(8) . .
O4 C20 C18A C19B 12(2) . .
O4 C20 C18A C17A -170.3(16) . .
C24 C23 C22 C21 -2.1(7) . .
C25 N3 C21 C22 -0.8(6) . .
C25 C24 C26 O2 166.1(3) . .
C25 C24 C26 O1 -12.3(5) . .
C25 C24 C23 C22 0.7(6) . .
O3 C20 C18 C17 -5.7(9) . .
O3 C20 C18 C19 171.1(6) . .
O3 C20 C18A C19B 179.0(17) . .
O3 C20 C18A C17A -3(2) . .
C26 C24 C25 N3 -175.7(3) . .
C26 C24 C23 C22 177.1(4) . .
C1 C1 C2 C7 75.9(4) 2 .
C1 C1 C2 C3 -100.3(4) 2 .
C1 C2 C7 C6 -176.1(4) . .
C1 C2 C3 C4 175.8(4) . .
C2 C7 C6 C5 0.0(9) . .
C2 C3 C4 C5 0.7(8) . .
C23 C24 C25 N3 0.8(6) . .
C23 C24 C26 O2 -10.2(5) . .
C23 C24 C26 O1 171.4(4) . .
N4 C15 C16 C17 2.1(18) . .
C19B N4A C15A C16A -10(4) . .
C9 C10 C11 C12 0.4(8) . .
C9 C14 C13 C12 0.3(9) . .
C21 N3 C25 C24 -0.8(5) . .
C8 C9 C10 C11 -177.5(4) . .
C8 C9 C14 C13 177.2(4) . .
C20 C18 C17 C16 177.8(9) . .
C20 C18 C19 N4 -176.6(7) . .
C10 C9 C8 N2 -47.9(5) . .
C10 C9 C8 C8 75.3(5) . 2_656
C10 C9 C14 C13 -0.8(7) . .
C7 C2 C3 C4 -0.5(7) . .
C18 C17 C16 C15 -2.0(17) . .
C14 C9 C8 N2 134.1(4) . .
C14 C9 C8 C8 -102.7(5) . 2_656
C14 C9 C10 C11 0.5(7) . .
C14 C13 C12 C11 0.6(10) . .
C13 C12 C11 C10 -0.9(9) . .
C3 C2 C7 C6 0.1(7) . .
C4 C5 C6 C7 0.1(10) . .
C6 C5 C4 C3 -0.5(10) . .
C17 C18 C19 N4 0.3(11) . .
C15 N4 C19 C18 -0.3(13) . .
N4A C19B C18A C20 177(2) . .
N4A C19B C18A C17A -1(4) . .
C16A C17A C18A C19B -2(3) . .
C16A C17A C18A C20 -180.0(19) . .
C17A C16A C15A N4A 7(4) . .
C18A C19B N4A C15A 7(4) . .
C15A C16A C17A C18A -1(4) . .
C19 N4 C15 C16 -0.9(16) . .
C19 C18 C17 C16 0.9(14) . .

_cod_database_fobs_code 2108385
